data_4509185
loop_
_publ_author_name
'Konarev, Dmitri V.'
'Khasanov, Salavat S.'
'Saito, Gunzi'
'Lyubovskaya, Rimma N.'

_publ_section_title
;
 Design of Molecular and Ionic Complexes of Fullerene C60with Metal(II)
 Octaethylporphyrins, MIIOEP (M = Zn, Co, Fe, and Mn) Containing
 Coordination M&#x2212;N(ligand) and M&#x2212;C(C60&#x2212;) Bonds
;
_journal_issue 2
_journal_name_full 'Crystal Growth &amp; Design'
_journal_page_first 1170
_journal_paper_doi 10.1021/cg8010184
_journal_volume 9
_journal_year 2009
_chemical_formula_moiety 'C36 H44 N4 Zn, C6 H12 N2, C60, 0.7(C6 H4 Cl2), 0.3(C7 H5 N)'
_chemical_formula_sum 'C108.3 H60.3 Cl1.4 N6.3 Zn'
_chemical_formula_weight 1564.73
_chemical_name_systematic
;
 ?
;
_space_group_IT_number 33
_symmetry_cell_setting orthorhombic
_symmetry_space_group_name_Hall 'P 2c -2n'
_symmetry_space_group_name_H-M 'P n a 21'
_atom_sites_solution_hydrogens geom
_atom_sites_solution_primary direct
_atom_sites_solution_secondary difmap
_audit_creation_method SHELXL-97
_cell_angle_alpha 90.00
_cell_angle_beta 90.00
_cell_angle_gamma 90.00
_cell_formula_units_Z 4
_cell_length_a 25.7070(11)
_cell_length_b 17.4702(8)
_cell_length_c 15.1678(6)
_cell_measurement_reflns_used 5640
_cell_measurement_temperature 100(2)
_cell_measurement_theta_max 30.20
_cell_measurement_theta_min 2.46
_cell_volume 6812.0(5)
_computing_cell_refinement 'Bruker SMART'
_computing_data_collection 'Bruker SMART'
_computing_data_reduction 'Bruker SAINT'
_computing_molecular_graphics 'WinGX (Farrugia, 1999)'
_computing_publication_material 'SHELXL-97 (Sheldrick, 1997)'
_computing_structure_refinement 'SHELXL-97 (Sheldrick, 1997)'
_computing_structure_solution 'Bruker SHELXTL'
_diffrn_ambient_temperature 100(2)
_diffrn_measured_fraction_theta_full 0.998
_diffrn_measured_fraction_theta_max 0.998
_diffrn_measurement_device_type 'CCD area detector'
_diffrn_measurement_method 'phi and omega scans'
_diffrn_radiation_monochromator graphite
_diffrn_radiation_source 'fine-focus sealed tube'
_diffrn_radiation_type MoK\a
_diffrn_radiation_wavelength 0.71073
_diffrn_reflns_av_R_equivalents 0.0404
_diffrn_reflns_av_sigmaI/netI 0.0450
_diffrn_reflns_limit_h_max 36
_diffrn_reflns_limit_h_min -35
_diffrn_reflns_limit_k_max 22
_diffrn_reflns_limit_k_min -24
_diffrn_reflns_limit_l_max 9
_diffrn_reflns_limit_l_min -21
_diffrn_reflns_number 48498
_diffrn_reflns_theta_full 30.50
_diffrn_reflns_theta_max 30.50
_diffrn_reflns_theta_min 1.41
_exptl_absorpt_coefficient_mu 0.482
_exptl_absorpt_correction_T_max 0.8688
_exptl_absorpt_correction_T_min 0.8304
_exptl_absorpt_correction_type multi-scan
_exptl_absorpt_process_details 'SADABS (Bruker, 2004)'
_exptl_crystal_colour black
_exptl_crystal_density_diffrn 1.525
_exptl_crystal_density_method 'not measured'
_exptl_crystal_description prism
_exptl_crystal_F_000 3232
_exptl_crystal_size_max 0.40
_exptl_crystal_size_mid 0.40
_exptl_crystal_size_min 0.30
_refine_diff_density_max 0.414
_refine_diff_density_min -0.723
_refine_diff_density_rms 0.074
_refine_ls_abs_structure_details 'Flack H D (1983), Acta Cryst. A39, 876-881'
_refine_ls_abs_structure_Flack 0.46(2)
_refine_ls_extinction_method none
_refine_ls_goodness_of_fit_ref 1.088
_refine_ls_hydrogen_treatment constr
_refine_ls_matrix_type full
_refine_ls_number_parameters 1399
_refine_ls_number_reflns 15167
_refine_ls_number_restraints 9440
_refine_ls_restrained_S_all 0.923
_refine_ls_R_factor_all 0.0735
_refine_ls_R_factor_gt 0.0525
_refine_ls_shift/su_max 0.028
_refine_ls_shift/su_mean 0.004
_refine_ls_structure_factor_coef Fsqd
_refine_ls_weighting_details 'calc w=1/[\s^2^(Fo^2^)+(0.0182P)^2^+12.4400P] where P=(Fo^2^+2Fc^2^)/3'
_refine_ls_weighting_scheme calc
_refine_ls_wR_factor_gt 0.1061
_refine_ls_wR_factor_ref 0.1161
_reflns_number_gt 11954
_reflns_number_total 15167
_reflns_threshold_expression >2sigma(I)
_cod_data_source_file cg8010184sup1.cif
_cod_data_source_block ZnOEP_DABCO_C60
_cod_original_sg_symbol_H-M Pna21
_cod_original_formula_sum 'C108.30 H60.30 Cl1.40 N6.30 Zn'
_cod_database_code 4509185

loop_
_symmetry_equiv_pos_as_xyz
'x, y, z'
'-x, -y, z+1/2'
'-x+1/2, y+1/2, z+1/2'
'x+1/2, -y+1/2, z'

loop_
_atom_site_label
_atom_site_type_symbol
_atom_site_fract_x
_atom_site_fract_y
_atom_site_fract_z
_atom_site_U_iso_or_equiv
_atom_site_adp_type
_atom_site_occupancy
_atom_site_symmetry_multiplicity
_atom_site_calc_flag
_atom_site_refinement_flags
_atom_site_disorder_assembly
_atom_site_disorder_group
Zn1 Zn 0.213331(9) 0.647801(13) 0.11074(11) 0.01340(6) Uani 1 1 d U . .
N101 N 0.28040(7) 0.71452(10) 0.1080(4) 0.0159(4) Uani 1 1 d U . .
N102 N 0.22436(18) 0.6315(3) 0.2453(4) 0.0163(8) Uani 1 1 d U . .
N103 N 0.16580(6) 0.55073(10) 0.1075(4) 0.0120(4) Uani 1 1 d U . .
N104 N 0.22411(18) 0.6301(3) -0.0256(3) 0.0145(7) Uani 1 1 d U . .
C101 C 0.30604(19) 0.7416(3) 0.0376(4) 0.0201(10) Uani 1 1 d U . .
C102 C 0.3492(2) 0.7921(3) 0.0627(4) 0.0213(9) Uani 1 1 d U . .
C103 C 0.3501(2) 0.7877(3) 0.1523(4) 0.0209(9) Uani 1 1 d U . .
C104 C 0.3063(2) 0.7421(3) 0.1828(4) 0.0179(9) Uani 1 1 d U . .
C105 C 0.2596(2) 0.6675(3) 0.2986(4) 0.0161(9) Uani 1 1 d U . .
C106 C 0.2558(2) 0.6391(4) 0.3891(4) 0.0190(10) Uani 1 1 d U . .
C107 C 0.2181(2) 0.5854(4) 0.3869(4) 0.0174(9) Uani 1 1 d U . .
C108 C 0.2000(2) 0.5804(3) 0.2965(4) 0.0168(9) Uani 1 1 d U . .
C109 C 0.1462(2) 0.5124(3) 0.1828(3) 0.0122(8) Uani 1 1 d U . .
C110 C 0.1148(2) 0.4489(3) 0.1557(4) 0.0135(8) Uani 1 1 d U . .
C111 C 0.1125(2) 0.4506(3) 0.0657(4) 0.0135(8) Uani 1 1 d U . .
C112 C 0.1477(2) 0.5130(3) 0.0385(4) 0.0143(9) Uani 1 1 d U . .
C113 C 0.1971(2) 0.5794(3) -0.0798(3) 0.0124(9) Uani 1 1 d U . .
C114 C 0.2173(2) 0.5825(4) -0.1698(4) 0.0178(10) Uani 1 1 d U . .
C115 C 0.2556(2) 0.6387(4) -0.1677(4) 0.0177(10) Uani 1 1 d U . .
C116 C 0.2590(2) 0.6674(4) -0.0792(4) 0.0170(9) Uani 1 1 d U . .
C117 C 0.2950(2) 0.7225(3) 0.2728(4) 0.0154(9) Uani 1 1 d U . .
H117 H 0.3133 0.7492 0.3177 0.018 Uiso 1 1 calc R . .
C118 C 0.1629(2) 0.5301(3) 0.2694(4) 0.0180(10) Uani 1 1 d U . .
H118 H 0.1457 0.5029 0.3151 0.022 Uiso 1 1 calc R . .
C119 C 0.15997(18) 0.5255(3) -0.0493(4) 0.0113(8) Uani 1 1 d U . .
H119 H 0.1422 0.4958 -0.0923 0.014 Uiso 1 1 calc R . .
C120 C 0.2955(2) 0.7210(4) -0.0456(4) 0.0221(10) Uani 1 1 d U . .
H120 H 0.3158 0.7463 -0.0891 0.027 Uiso 1 1 calc R . .
C121 C 0.3899(2) 0.8263(4) 0.0059(5) 0.0313(13) Uani 1 1 d U . .
H12O H 0.4090 0.8651 0.0406 0.038 Uiso 1 1 calc R . .
H12P H 0.3727 0.8531 -0.0436 0.038 Uiso 1 1 calc R . .
C122 C 0.3864(2) 0.8265(4) 0.2196(5) 0.0286(12) Uani 1 1 d U . .
H12M H 0.3662 0.8426 0.2719 0.034 Uiso 1 1 calc R . .
H12N H 0.4023 0.8726 0.1930 0.034 Uiso 1 1 calc R . .
C123 C 0.2902(2) 0.6608(4) 0.4629(4) 0.0222(13) Uani 1 1 d U . .
H12A H 0.2724 0.6479 0.5188 0.027 Uiso 1 1 calc R . .
H12B H 0.2949 0.7170 0.4616 0.027 Uiso 1 1 calc R . .
C124 C 0.2012(2) 0.5378(3) 0.4626(4) 0.0217(10) Uani 1 1 d U . .
H12K H 0.1633 0.5290 0.4581 0.026 Uiso 1 1 calc R . .
H12L H 0.2077 0.5665 0.5178 0.026 Uiso 1 1 calc R . .
C125 C 0.0891(2) 0.3940(3) 0.2185(4) 0.0203(11) Uani 1 1 d U . .
H12E H 0.0562 0.3751 0.1927 0.024 Uiso 1 1 calc R . .
H12F H 0.0809 0.4206 0.2744 0.024 Uiso 1 1 calc R . .
C126 C 0.0885(2) 0.3918(3) 0.0059(4) 0.0171(10) Uani 1 1 d U . .
H12G H 0.0755 0.4180 -0.0476 0.021 Uiso 1 1 calc R . .
H12H H 0.0581 0.3690 0.0363 0.021 Uiso 1 1 calc R . .
C127 C 0.1998(2) 0.5298(4) -0.2439(3) 0.0240(11) Uani 1 1 d U . .
H12I H 0.1624 0.5176 -0.2360 0.029 Uiso 1 1 calc R . .
H12J H 0.2037 0.5567 -0.3009 0.029 Uiso 1 1 calc R . .
C128 C 0.2898(2) 0.6623(4) -0.2453(5) 0.0244(13) Uani 1 1 d U . .
H12C H 0.2714 0.6510 -0.3012 0.029 Uiso 1 1 calc R . .
H12D H 0.2962 0.7182 -0.2428 0.029 Uiso 1 1 calc R . .
C129 C 0.4279(2) 0.7709(4) -0.0309(6) 0.0363(16) Uani 1 1 d U . .
H12Q H 0.4516 0.7977 -0.0711 0.054 Uiso 1 1 calc R . .
H12R H 0.4094 0.7307 -0.0632 0.054 Uiso 1 1 calc R . .
H12S H 0.4480 0.7479 0.0172 0.054 Uiso 1 1 calc R . .
C130 C 0.4310(3) 0.7678(5) 0.2485(6) 0.0416(18) Uani 1 1 d U . .
H13D H 0.4558 0.7938 0.2875 0.062 Uiso 1 1 calc R . .
H13E H 0.4492 0.7491 0.1960 0.062 Uiso 1 1 calc R . .
H13F H 0.4153 0.7245 0.2799 0.062 Uiso 1 1 calc R . .
C131 C 0.3448(2) 0.6227(5) 0.4634(5) 0.0345(15) Uani 1 1 d U . .
H13P H 0.3641 0.6396 0.5156 0.052 Uiso 1 1 calc R . .
H13Q H 0.3638 0.6375 0.4102 0.052 Uiso 1 1 calc R . .
H13R H 0.3408 0.5669 0.4649 0.052 Uiso 1 1 calc R . .
C132 C 0.2302(3) 0.4557(4) 0.4690(4) 0.0285(13) Uani 1 1 d U . .
H13G H 0.2164 0.4270 0.5194 0.043 Uiso 1 1 calc R . .
H13H H 0.2676 0.4637 0.4768 0.043 Uiso 1 1 calc R . .
H13I H 0.2241 0.4267 0.4146 0.043 Uiso 1 1 calc R . .
C133 C 0.1251(3) 0.3274(4) 0.2363(5) 0.0304(14) Uani 1 1 d U . .
H13M H 0.1085 0.2921 0.2780 0.046 Uiso 1 1 calc R . .
H13N H 0.1577 0.3464 0.2615 0.046 Uiso 1 1 calc R . .
H13O H 0.1323 0.3004 0.1810 0.046 Uiso 1 1 calc R . .
C134 C 0.1254(3) 0.3263(4) -0.0229(4) 0.0276(13) Uani 1 1 d U . .
H13J H 0.1064 0.2902 -0.0604 0.041 Uiso 1 1 calc R . .
H13K H 0.1384 0.2995 0.0294 0.041 Uiso 1 1 calc R . .
H13L H 0.1548 0.3477 -0.0558 0.041 Uiso 1 1 calc R . .
C135 C 0.2288(3) 0.4602(4) -0.2465(5) 0.0381(16) Uani 1 1 d U . .
H13A H 0.2173 0.4293 -0.2968 0.057 Uiso 1 1 calc R . .
H13B H 0.2232 0.4316 -0.1918 0.057 Uiso 1 1 calc R . .
H13C H 0.2659 0.4719 -0.2528 0.057 Uiso 1 1 calc R . .
C136 C 0.3416(2) 0.6203(5) -0.2442(4) 0.0308(14) Uani 1 1 d U . .
H13S H 0.3626 0.6366 -0.2947 0.046 Uiso 1 1 calc R . .
H13T H 0.3354 0.5650 -0.2477 0.046 Uiso 1 1 calc R . .
H13U H 0.3601 0.6322 -0.1894 0.046 Uiso 1 1 calc R . .
N201 N 0.15577(7) 0.73953(11) 0.1145(4) 0.0183(4) Uani 0.50 1 d PU A 1
C201 C 0.1764(4) 0.8141(6) 0.1493(8) 0.0185(15) Uani 0.50 1 d PU A 1
H20A H 0.2039 0.8334 0.1095 0.022 Uiso 0.50 1 calc PR A 1
H20B H 0.1920 0.8058 0.2082 0.022 Uiso 0.50 1 calc PR A 1
C202 C 0.1103(4) 0.7147(6) 0.1790(6) 0.0132(14) Uani 0.50 1 d PU A 1
H20C H 0.0960 0.6644 0.1616 0.016 Uiso 0.50 1 calc PR A 1
H20D H 0.1232 0.7113 0.2404 0.016 Uiso 0.50 1 calc PR A 1
C203 C 0.1328(4) 0.7506(7) 0.0273(6) 0.0155(14) Uani 0.50 1 d PU A 1
H20E H 0.1126 0.7047 0.0101 0.019 Uiso 0.50 1 calc PR A 1
H20F H 0.1605 0.7588 -0.0170 0.019 Uiso 0.50 1 calc PR A 1
C204 C 0.0679(5) 0.7785(8) 0.1707(9) 0.029(2) Uani 0.50 1 d PU A 1
H20G H 0.0366 0.7563 0.1426 0.035 Uiso 0.50 1 calc PR A 1
H20H H 0.0579 0.7957 0.2306 0.035 Uiso 0.50 1 calc PR A 1
C205 C 0.0975(5) 0.8197(8) 0.0308(8) 0.028(2) Uani 0.50 1 d PU A 1
H20I H 0.1146 0.8627 -0.0002 0.034 Uiso 0.50 1 calc PR A 1
H20J H 0.0649 0.8077 -0.0012 0.034 Uiso 0.50 1 calc PR A 1
C206 C 0.1323(4) 0.8750(7) 0.1565(8) 0.026(2) Uani 0.50 1 d PU A 1
H20K H 0.1269 0.8892 0.2191 0.032 Uiso 0.50 1 calc PR A 1
H20L H 0.1423 0.9217 0.1236 0.032 Uiso 0.50 1 calc PR A 1
N202 N 0.08445(9) 0.84386(14) 0.1204(4) 0.0281(7) Uani 0.50 1 d PU A 1
N211 N 0.15577(7) 0.73953(11) 0.1145(4) 0.0183(4) Uani 0.50 1 d PU A 2
C211 C 0.1389(5) 0.7589(7) 0.1928(7) 0.025(2) Uani 0.50 1 d PU A 2
H21A H 0.1682 0.7802 0.2273 0.030 Uiso 0.50 1 calc PR A 2
H21B H 0.1264 0.7125 0.2237 0.030 Uiso 0.50 1 calc PR A 2
C212 C 0.1136(4) 0.7172(8) 0.0480(8) 0.0246(19) Uani 0.50 1 d PU A 2
H21C H 0.1009 0.6650 0.0618 0.030 Uiso 0.50 1 calc PR A 2
H21D H 0.1289 0.7161 -0.0119 0.030 Uiso 0.50 1 calc PR A 2
C213 C 0.1785(5) 0.8096(6) 0.0632(8) 0.0205(17) Uani 0.50 1 d PU A 2
H21K H 0.1886 0.7943 0.0028 0.025 Uiso 0.50 1 calc PR A 2
H21L H 0.2095 0.8298 0.0939 0.025 Uiso 0.50 1 calc PR A 2
C214 C 0.0922(5) 0.8214(8) 0.1898(8) 0.027(2) Uani 0.50 1 d PU A 2
H21E H 0.0600 0.7977 0.2130 0.033 Uiso 0.50 1 calc PR A 2
H21F H 0.1013 0.8649 0.2286 0.033 Uiso 0.50 1 calc PR A 2
C215 C 0.0672(4) 0.7736(7) 0.0493(7) 0.0196(16) Uani 0.50 1 d PU A 2
H21G H 0.0352 0.7476 0.0696 0.024 Uiso 0.50 1 calc PR A 2
H21H H 0.0610 0.7948 -0.0103 0.024 Uiso 0.50 1 calc PR A 2
C216 C 0.1340(5) 0.8725(6) 0.0600(8) 0.0213(17) Uani 0.50 1 d PU A 2
H21I H 0.1226 0.8804 -0.0017 0.026 Uiso 0.50 1 calc PR A 2
H21J H 0.1475 0.9217 0.0829 0.026 Uiso 0.50 1 calc PR A 2
N212 N 0.08445(9) 0.84386(14) 0.1204(4) 0.0281(7) Uani 0.50 1 d PU A 2
C301 C 0.36078(17) 0.4349(3) -0.1044(4) 0.0246(13) Uani 0.50 1 d PDU B 1
C302 C 0.34933(16) 0.3575(3) -0.1016(4) 0.0244(14) Uani 0.50 1 d PDU B 1
C303 C 0.39106(19) 0.3015(2) -0.0999(4) 0.0245(13) Uani 0.50 1 d PDU B 1
C304 C 0.44239(17) 0.3256(3) -0.0996(4) 0.0232(12) Uani 0.50 1 d PDU B 1
C305 C 0.45440(16) 0.4069(3) -0.1008(4) 0.0225(12) Uani 0.50 1 d PDU B 1
C306 C 0.41458(19) 0.4602(2) -0.1041(4) 0.0237(12) Uani 0.50 1 d PDU B 1
C307 C 0.3306(2) 0.4887(2) -0.0523(3) 0.0274(12) Uani 0.50 1 d PDU B 1
C308 C 0.3065(2) 0.3300(2) -0.0477(3) 0.0243(12) Uani 0.50 1 d PDU B 1
C309 C 0.37437(14) 0.2403(3) -0.0416(3) 0.0239(11) Uani 0.50 1 d PDU B 1
C310 C 0.47981(18) 0.2896(3) -0.0412(3) 0.0267(13) Uani 0.50 1 d PDU B 1
C311 C 0.4995(2) 0.4207(3) -0.0454(3) 0.0263(12) Uani 0.50 1 d PDU B 1
C312 C 0.41755(18) 0.5297(3) -0.0522(3) 0.0299(14) Uani 0.50 1 d PDU B 1
C313 C 0.36584(15) 0.5472(3) -0.0198(3) 0.0283(11) Uani 0.50 1 d PDU B 1
C314 C 0.29052(18) 0.4623(2) 0.0004(3) 0.0254(11) Uani 0.50 1 d PDU B 1
C315 C 0.27766(19) 0.3815(2) 0.0016(3) 0.0251(10) Uani 0.50 1 d PDU B 1
C316 C 0.32237(15) 0.2573(2) -0.0099(2) 0.0231(11) Uani 0.50 1 d PDU B 1
C317 C 0.41024(15) 0.2060(3) 0.0140(3) 0.0269(11) Uani 0.50 1 d PDU B 1
C318 C 0.46429(17) 0.2296(3) 0.0124(3) 0.0276(11) Uani 0.50 1 d PDU B 1
C319 C 0.5150(2) 0.3478(2) -0.0081(3) 0.0280(12) Uani 0.50 1 d PDU B 1
C320 C 0.5019(2) 0.4866(2) 0.0053(3) 0.0279(11) Uani 0.50 1 d PDU B 1
C321 C 0.46068(16) 0.5429(3) 0.0006(4) 0.0293(12) Uani 0.50 1 d PDU B 1
C322 C 0.45387(15) 0.5737(3) 0.0890(2) 0.0294(11) Uani 0.50 1 d PDU B 1
C323 C 0.35946(14) 0.5766(3) 0.0644(3) 0.0308(11) Uani 0.50 1 d PDU B 1
C324 C 0.28353(19) 0.4937(3) 0.0884(2) 0.0299(11) Uani 0.50 1 d PDU B 1
C325 C 0.2640(2) 0.3633(3) 0.0921(2) 0.0310(11) Uani 0.50 1 d PDU B 1
C326 C 0.30858(14) 0.2395(2) 0.0760(2) 0.0291(11) Uani 0.50 1 d PDU B 1
C327 C 0.39521(16) 0.1850(3) 0.1031(2) 0.0302(12) Uani 0.50 1 d PDU B 1
C328 C 0.4823(2) 0.2263(3) 0.1031(2) 0.0304(12) Uani 0.50 1 d PDU B 1
C329 C 0.5328(2) 0.3441(2) 0.0780(3) 0.0313(11) Uani 0.50 1 d PDU B 1
C330 C 0.5211(2) 0.4828(2) 0.0954(2) 0.0286(11) Uani 0.50 1 d PDU B 1
C331 C 0.43884(17) 0.3400(3) 0.3287(4) 0.0246(13) Uani 0.50 1 d PDU B 1
C332 C 0.45068(16) 0.4174(3) 0.3276(4) 0.0244(14) Uani 0.50 1 d PDU B 1
C333 C 0.40920(19) 0.4734(2) 0.3205(4) 0.0245(13) Uani 0.50 1 d PDU B 1
C334 C 0.35772(17) 0.4498(3) 0.3212(4) 0.0232(12) Uani 0.50 1 d PDU B 1
C335 C 0.34533(16) 0.3687(3) 0.3236(4) 0.0225(12) Uani 0.50 1 d PDU B 1
C336 C 0.38499(19) 0.3153(2) 0.3282(4) 0.0237(12) Uani 0.50 1 d PDU B 1
C337 C 0.4685(2) 0.2866(2) 0.2754(3) 0.0274(12) Uani 0.50 1 d PDU B 1
C338 C 0.4918(2) 0.4457(2) 0.2705(3) 0.0243(12) Uani 0.50 1 d PDU B 1
C339 C 0.42513(15) 0.5365(3) 0.2644(3) 0.0239(11) Uani 0.50 1 d PDU B 1
C340 C 0.31989(18) 0.4871(3) 0.2648(3) 0.0267(13) Uani 0.50 1 d PDU B 1
C341 C 0.3001(2) 0.3542(3) 0.2686(3) 0.0263(12) Uani 0.50 1 d PDU B 1
C342 C 0.38272(18) 0.2461(3) 0.2751(3) 0.0299(14) Uani 0.50 1 d PDU B 1
C343 C 0.43426(15) 0.2269(3) 0.2429(3) 0.0283(11) Uani 0.50 1 d PDU B 1
C344 C 0.50860(17) 0.3135(2) 0.2225(3) 0.0254(11) Uani 0.50 1 d PDU B 1
C345 C 0.52099(19) 0.3944(2) 0.2215(3) 0.0251(10) Uani 0.50 1 d PDU B 1
C346 C 0.47695(15) 0.5188(2) 0.2328(2) 0.0231(11) Uani 0.50 1 d PDU B 1
C347 C 0.38929(15) 0.5709(3) 0.2088(3) 0.0269(11) Uani 0.50 1 d PDU B 1
C348 C 0.33543(17) 0.5464(3) 0.2100(3) 0.0276(11) Uani 0.50 1 d PDU B 1
C349 C 0.2858(2) 0.4276(2) 0.2312(3) 0.0280(12) Uani 0.50 1 d PDU B 1
C350 C 0.2984(2) 0.2888(2) 0.2169(3) 0.0279(11) Uani 0.50 1 d PDU B 1
C351 C 0.33950(15) 0.2323(3) 0.2229(3) 0.0293(12) Uani 0.50 1 d PDU B 1
C352 C 0.34597(15) 0.2031(3) 0.1339(2) 0.0294(11) Uani 0.50 1 d PDU B 1
C353 C 0.44038(14) 0.1986(3) 0.1582(3) 0.0308(11) Uani 0.50 1 d PDU B 1
C354 C 0.51587(19) 0.2821(3) 0.1347(2) 0.0299(11) Uani 0.50 1 d PDU B 1
C355 C 0.5353(2) 0.4129(2) 0.1312(2) 0.0310(11) Uani 0.50 1 d PDU B 1
C356 C 0.49098(14) 0.5367(2) 0.1471(2) 0.0291(11) Uani 0.50 1 d PDU B 1
C357 C 0.40450(16) 0.5910(3) 0.1193(2) 0.0302(12) Uani 0.50 1 d PDU B 1
C358 C 0.3173(2) 0.5493(3) 0.1195(2) 0.0304(12) Uani 0.50 1 d PDU B 1
C359 C 0.2670(2) 0.4321(2) 0.1457(3) 0.0313(11) Uani 0.50 1 d PDU B 1
C360 C 0.2782(2) 0.2933(2) 0.1275(2) 0.0286(11) Uani 0.50 1 d PDU B 1
C501 C 0.44312(18) 0.3294(3) 0.3187(4) 0.0225(12) Uani 0.50 1 d PDU B 2
C502 C 0.3924(2) 0.3025(3) 0.3187(4) 0.0212(11) Uani 0.50 1 d PDU B 2
C503 C 0.34928(17) 0.3560(3) 0.3233(5) 0.0208(12) Uani 0.50 1 d PDU B 2
C504 C 0.35886(17) 0.4340(3) 0.3263(4) 0.0219(12) Uani 0.50 1 d PDU B 2
C505 C 0.41205(19) 0.4622(2) 0.3248(4) 0.0214(12) Uani 0.50 1 d PDU B 2
C506 C 0.45318(17) 0.4111(3) 0.3220(4) 0.0233(14) Uani 0.50 1 d PDU B 2
C507 C 0.48192(18) 0.2946(3) 0.2618(3) 0.0256(12) Uani 0.50 1 d PDU B 2
C508 C 0.37797(16) 0.2387(4) 0.2624(3) 0.0278(14) Uani 0.50 1 d PDU B 2
C509 C 0.3085(2) 0.3258(2) 0.2668(3) 0.0226(11) Uani 0.50 1 d PDU B 2
C510 C 0.3281(2) 0.4860(3) 0.2729(3) 0.0251(13) Uani 0.50 1 d PDU B 2
C511 C 0.41391(18) 0.5318(3) 0.2728(3) 0.0247(11) Uani 0.50 1 d PDU B 2
C512 C 0.4982(2) 0.4266(3) 0.2674(3) 0.0243(12) Uani 0.50 1 d PDU B 2
C513 C 0.5159(2) 0.3549(2) 0.2298(3) 0.0242(11) Uani 0.50 1 d PDU B 2
C514 C 0.46784(19) 0.2348(3) 0.2070(3) 0.0298(11) Uani 0.50 1 d PDU B 2
C515 C 0.41510(16) 0.2055(3) 0.2084(3) 0.0288(12) Uani 0.50 1 d PDU B 2
C516 C 0.32590(16) 0.2536(2) 0.2296(2) 0.0257(12) Uani 0.50 1 d PDU B 2
C517 C 0.2792(2) 0.3758(2) 0.2159(3) 0.0255(11) Uani 0.50 1 d PDU B 2
C518 C 0.2882(2) 0.4576(3) 0.2211(3) 0.0270(12) Uani 0.50 1 d PDU B 2
C519 C 0.36184(16) 0.5464(3) 0.2403(3) 0.0243(10) Uani 0.50 1 d PDU B 2
C520 C 0.45661(16) 0.5461(3) 0.2194(3) 0.0251(11) Uani 0.50 1 d PDU B 2
C521 C 0.5000(2) 0.4934(2) 0.2179(3) 0.0259(11) Uani 0.50 1 d PDU B 2
C522 C 0.5192(2) 0.4910(2) 0.1276(2) 0.0283(11) Uani 0.50 1 d PDU B 2
C523 C 0.5342(2) 0.3528(2) 0.1439(3) 0.0288(11) Uani 0.50 1 d PDU B 2
C524 C 0.4875(2) 0.2322(3) 0.1172(2) 0.0290(12) Uani 0.50 1 d PDU B 2
C525 C 0.40213(16) 0.1866(3) 0.1178(3) 0.0275(11) Uani 0.50 1 d PDU B 2
C526 C 0.31338(15) 0.2345(2) 0.1436(2) 0.0279(11) Uani 0.50 1 d PDU B 2
C527 C 0.2647(2) 0.3547(3) 0.1265(2) 0.0255(10) Uani 0.50 1 d PDU B 2
C528 C 0.2812(2) 0.4870(3) 0.1321(2) 0.0282(11) Uani 0.50 1 d PDU B 2
C529 C 0.35466(15) 0.5751(3) 0.1560(3) 0.0290(11) Uani 0.50 1 d PDU B 2
C530 C 0.44905(16) 0.5772(3) 0.1313(2) 0.0279(11) Uani 0.50 1 d PDU B 2
C531 C 0.35720(18) 0.4477(3) -0.1021(4) 0.0225(12) Uani 0.50 1 d PDU B 2
C532 C 0.40786(19) 0.4751(2) -0.1037(4) 0.0212(11) Uani 0.50 1 d PDU B 2
C533 C 0.45111(17) 0.4217(3) -0.1026(4) 0.0208(12) Uani 0.50 1 d PDU B 2
C534 C 0.44187(17) 0.3436(3) -0.1065(4) 0.0219(12) Uani 0.50 1 d PDU B 2
C535 C 0.38882(19) 0.3150(3) -0.1061(4) 0.0214(12) Uani 0.50 1 d PDU B 2
C536 C 0.34758(17) 0.3659(3) -0.1049(4) 0.0233(14) Uani 0.50 1 d PDU B 2
C537 C 0.31883(18) 0.4817(3) -0.0439(3) 0.0256(12) Uani 0.50 1 d PDU B 2
C538 C 0.42308(16) 0.5364(4) -0.0443(3) 0.0278(14) Uani 0.50 1 d PDU B 2
C539 C 0.4931(2) 0.4510(2) -0.0481(3) 0.0226(11) Uani 0.50 1 d PDU B 2
C540 C 0.4735(2) 0.2912(3) -0.0553(3) 0.0251(13) Uani 0.50 1 d PDU B 2
C541 C 0.38651(18) 0.2450(3) -0.0546(3) 0.0247(11) Uani 0.50 1 d PDU B 2
C542 C 0.3027(2) 0.3513(3) -0.0491(3) 0.0243(12) Uani 0.50 1 d PDU B 2
C543 C 0.2840(2) 0.4226(2) -0.0116(3) 0.0242(11) Uani 0.50 1 d PDU B 2
C544 C 0.33322(18) 0.5414(3) 0.0112(3) 0.0298(11) Uani 0.50 1 d PDU B 2
C545 C 0.38609(16) 0.5701(3) 0.0096(3) 0.0288(12) Uani 0.50 1 d PDU B 2
C546 C 0.47527(16) 0.5229(2) -0.0113(2) 0.0257(12) Uani 0.50 1 d PDU B 2
C547 C 0.5225(2) 0.4012(2) 0.0026(3) 0.0255(11) Uani 0.50 1 d PDU B 2
C548 C 0.51290(19) 0.3195(3) -0.0021(3) 0.0270(12) Uani 0.50 1 d PDU B 2
C549 C 0.43881(16) 0.2323(3) -0.0220(3) 0.0243(10) Uani 0.50 1 d PDU B 2
C550 C 0.34407(16) 0.2317(3) -0.0002(3) 0.0251(11) Uani 0.50 1 d PDU B 2
C551 C 0.3007(2) 0.2846(2) 0.0001(3) 0.0259(11) Uani 0.50 1 d PDU B 2
C552 C 0.2824(2) 0.2865(2) 0.0907(2) 0.0283(11) Uani 0.50 1 d PDU B 2
C553 C 0.2665(2) 0.4244(2) 0.0748(3) 0.0288(11) Uani 0.50 1 d PDU B 2
C554 C 0.3137(2) 0.5443(3) 0.1010(2) 0.0290(12) Uani 0.50 1 d PDU B 2
C555 C 0.39920(17) 0.5898(3) 0.1000(2) 0.0275(11) Uani 0.50 1 d PDU B 2
C556 C 0.48787(15) 0.5424(2) 0.0746(2) 0.0279(11) Uani 0.50 1 d PDU B 2
C557 C 0.5365(2) 0.4225(3) 0.0923(2) 0.0255(10) Uani 0.50 1 d PDU B 2
C558 C 0.5198(2) 0.2900(3) 0.0865(2) 0.0282(11) Uani 0.50 1 d PDU B 2
C559 C 0.44664(15) 0.2021(3) 0.0615(3) 0.0290(11) Uani 0.50 1 d PDU B 2
C560 C 0.35218(15) 0.1995(3) 0.0871(2) 0.0279(11) Uani 0.50 1 d PDU B 2
Cl1 Cl 0.44277(16) 0.0173(2) 0.1744(3) 0.0341(10) Uani 0.35 1 d PDU D 1
Cl2 Cl 0.52506(17) -0.1151(2) 0.1828(4) 0.0380(11) Uani 0.35 1 d PDU D 1
C401 C 0.4759(4) -0.0012(6) 0.2725(4) 0.026(2) Uani 0.35 1 d PGDU D 1
C402 C 0.5130(4) -0.0591(6) 0.2759(4) 0.022(2) Uani 0.35 1 d PGDU D 1
C403 C 0.5407(6) -0.0719(9) 0.3531(6) 0.034(2) Uani 0.35 1 d PGDU D 1
H403 H 0.5660 -0.1115 0.3554 0.041 Uiso 0.35 1 calc PR D 1
C404 C 0.5314(7) -0.0269(10) 0.4270(6) 0.037(3) Uani 0.35 1 d PGDU D 1
H404 H 0.5503 -0.0357 0.4798 0.044 Uiso 0.35 1 calc PR D 1
C405 C 0.4943(6) 0.0310(8) 0.4237(5) 0.033(3) Uani 0.35 1 d PGDU D 1
H405 H 0.4880 0.0618 0.4742 0.040 Uiso 0.35 1 calc PR D 1
C406 C 0.4666(5) 0.0438(6) 0.3464(4) 0.025(3) Uani 0.35 1 d PGDU D 1
H406 H 0.4413 0.0834 0.3441 0.030 Uiso 0.35 1 calc PR D 1
Cl3 Cl 0.55968(16) -0.0155(2) 0.5456(3) 0.0372(11) Uani 0.35 1 d PDU D 2
Cl4 Cl 0.47510(15) 0.1136(2) 0.5330(3) 0.0310(10) Uani 0.35 1 d PDU D 2
C411 C 0.5265(4) -0.0001(5) 0.4468(4) 0.022(2) Uani 0.35 1 d PGDU D 2
C412 C 0.4893(4) 0.0573(6) 0.4409(4) 0.026(3) Uani 0.35 1 d PGDU D 2
C413 C 0.4618(5) 0.0678(8) 0.3630(5) 0.026(2) Uani 0.35 1 d PGDU D 2
H413 H 0.4363 0.1071 0.3590 0.031 Uiso 0.35 1 calc PR D 2
C414 C 0.4715(7) 0.0208(9) 0.2909(6) 0.030(2) Uani 0.35 1 d PGDU D 2
H414 H 0.4527 0.0280 0.2376 0.036 Uiso 0.35 1 calc PR D 2
C415 C 0.5087(7) -0.0367(9) 0.2967(6) 0.031(2) Uani 0.35 1 d PGDU D 2
H415 H 0.5154 -0.0688 0.2475 0.037 Uiso 0.35 1 calc PR D 2
C416 C 0.5362(5) -0.0471(7) 0.3747(5) 0.029(2) Uani 0.35 1 d PGDU D 2
H416 H 0.5617 -0.0864 0.3787 0.034 Uiso 0.35 1 calc PR D 2
N421 N 0.5063(5) -0.0938(8) 0.1306(7) 0.057(3) Uani 0.30 1 d PU F 3
C427 C 0.5063(5) -0.0716(8) 0.2010(10) 0.037(3) Uani 0.30 1 d PU F 3
C421 C 0.5349(9) -0.0637(12) 0.3527(11) 0.036(3) Uani 0.30 1 d PGU F 3
H421 H 0.5572 -0.1058 0.3412 0.043 Uiso 0.30 1 calc PR F 3
C422 C 0.5350(9) -0.0292(12) 0.4353(10) 0.041(3) Uani 0.30 1 d PGU F 3
H422 H 0.5575 -0.0479 0.4803 0.049 Uiso 0.30 1 calc PR F 3
C423 C 0.5024(7) 0.0324(10) 0.4522(8) 0.036(3) Uani 0.30 1 d PGU F 3
H423 H 0.5024 0.0560 0.5087 0.043 Uiso 0.30 1 calc PR F 3
C424 C 0.4695(7) 0.0597(10) 0.3865(9) 0.034(3) Uani 0.30 1 d PGU F 3
H424 H 0.4472 0.1018 0.3980 0.041 Uiso 0.30 1 calc PR F 3
C425 C 0.4694(8) 0.0252(11) 0.3039(9) 0.028(2) Uani 0.30 1 d PGU F 3
H425 H 0.4470 0.0439 0.2589 0.034 Uiso 0.30 1 calc PR F 3
C426 C 0.5021(9) -0.0364(12) 0.2870(9) 0.033(3) Uani 0.30 1 d PGU F 3

loop_
_atom_site_aniso_label
_atom_site_aniso_U_11
_atom_site_aniso_U_22
_atom_site_aniso_U_33
_atom_site_aniso_U_23
_atom_site_aniso_U_13
_atom_site_aniso_U_12
Zn1 0.01060(10) 0.01201(10) 0.01759(12) -0.0001(3) -0.0005(3) -0.00045(9)
N101 0.0129(8) 0.0125(8) 0.0221(10) -0.004(2) -0.0021(19) -0.0011(6)
N102 0.0114(19) 0.015(2) 0.0224(15) -0.0022(15) -0.0099(15) 0.0017(14)
N103 0.0100(7) 0.0141(8) 0.0120(9) 0.0035(17) 0.0027(17) -0.0006(6)
N104 0.016(2) 0.0123(19) 0.0150(14) 0.0034(14) -0.0068(14) -0.0012(14)
C101 0.0068(19) 0.021(3) 0.0328(18) 0.0180(18) -0.0072(16) -0.0008(16)
C102 0.017(2) 0.009(2) 0.0377(18) 0.0057(18) -0.0044(17) -0.0014(15)
C103 0.011(2) 0.015(2) 0.0363(17) -0.0054(19) -0.0014(16) -0.0025(16)
C104 0.020(2) 0.005(2) 0.0279(17) 0.0064(16) -0.0085(17) 0.0003(16)
C105 0.022(3) 0.009(2) 0.0180(19) -0.0059(16) -0.0052(17) 0.0039(16)
C106 0.016(2) 0.025(3) 0.015(2) -0.0054(18) 0.0010(17) 0.0073(18)
C107 0.013(2) 0.024(3) 0.0150(19) -0.0051(17) 0.0021(16) 0.0071(17)
C108 0.018(2) 0.013(2) 0.0195(18) -0.0048(15) -0.0020(16) 0.0089(15)
C109 0.012(2) 0.011(2) 0.0141(15) 0.0076(14) -0.0028(15) 0.0052(14)
C110 0.009(2) 0.016(2) 0.0160(14) 0.0035(15) 0.0045(16) 0.0041(15)
C111 0.011(2) 0.0094(19) 0.0196(15) 0.0047(15) 0.0016(17) -0.0035(15)
C112 0.010(2) 0.016(2) 0.0160(16) 0.0085(16) -0.0067(16) -0.0052(16)
C113 0.0074(18) 0.022(2) 0.0079(15) 0.0003(15) -0.0028(13) -0.0044(16)
C114 0.019(2) 0.023(3) 0.0117(18) 0.0041(17) 0.0015(16) -0.0010(18)
C115 0.012(2) 0.021(3) 0.020(2) 0.0128(18) 0.0037(18) 0.0038(17)
C116 0.006(2) 0.023(3) 0.022(2) 0.0098(18) 0.0000(16) 0.0032(16)
C117 0.013(2) 0.016(2) 0.0169(17) -0.0114(16) -0.0002(16) 0.0025(16)
C118 0.022(2) 0.021(2) 0.0112(17) 0.0016(17) 0.0026(16) 0.0020(17)
C119 0.0040(17) 0.0105(19) 0.0194(18) 0.0011(15) -0.0005(14) -0.0024(14)
C120 0.015(2) 0.020(3) 0.032(2) 0.009(2) 0.0054(19) -0.0020(18)
C121 0.020(2) 0.030(3) 0.044(3) 0.023(2) -0.0075(19) -0.0055(18)
C122 0.016(2) 0.020(3) 0.049(3) 0.000(2) -0.008(2) -0.0097(17)
C123 0.015(2) 0.032(3) 0.019(2) -0.015(2) 0.0009(18) 0.011(2)
C124 0.018(2) 0.025(2) 0.022(2) -0.0006(17) -0.0037(19) -0.0001(16)
C125 0.019(3) 0.021(2) 0.021(2) 0.0044(19) 0.012(2) 0.0000(17)
C126 0.017(2) 0.016(2) 0.019(2) -0.0019(17) 0.0087(18) -0.0073(16)
C127 0.026(3) 0.039(3) 0.0072(18) 0.0030(17) -0.0044(18) -0.0046(19)
C128 0.018(3) 0.033(3) 0.022(3) 0.012(3) 0.007(2) -0.003(2)
C129 0.011(2) 0.034(3) 0.063(4) 0.025(3) 0.003(2) -0.0076(19)
C130 0.025(3) 0.051(4) 0.049(4) -0.019(3) -0.015(3) 0.012(3)
C131 0.013(2) 0.041(3) 0.050(4) -0.016(3) -0.003(2) 0.012(2)
C132 0.024(3) 0.037(3) 0.024(3) 0.004(2) 0.009(2) 0.011(2)
C133 0.039(3) 0.020(3) 0.032(3) 0.020(2) 0.002(3) -0.006(2)
C134 0.031(3) 0.028(3) 0.024(3) -0.004(2) 0.003(2) 0.007(2)
C135 0.037(3) 0.039(3) 0.039(4) -0.024(3) 0.008(3) -0.009(2)
C136 0.024(3) 0.051(4) 0.017(2) 0.017(3) 0.013(2) 0.004(2)
N201 0.0154(8) 0.0176(8) 0.0221(12) 0.0051(17) -0.0032(16) 0.0019(6)
C201 0.021(3) 0.015(3) 0.020(4) 0.002(3) -0.004(3) 0.009(2)
C202 0.014(3) 0.019(4) 0.007(3) -0.003(3) 0.002(3) 0.004(2)
C203 0.013(4) 0.022(4) 0.012(3) 0.002(3) -0.001(2) 0.003(2)
C204 0.024(5) 0.032(5) 0.031(5) 0.000(4) 0.005(4) 0.017(3)
C205 0.035(6) 0.031(6) 0.019(3) -0.001(3) -0.006(3) 0.020(4)
C206 0.024(4) 0.029(4) 0.026(5) -0.015(4) 0.003(4) 0.017(3)
N202 0.0272(10) 0.0307(11) 0.026(2) -0.0022(15) -0.0017(15) 0.0161(9)
N211 0.0154(8) 0.0176(8) 0.0221(12) 0.0051(17) -0.0032(16) 0.0019(6)
C211 0.030(5) 0.024(5) 0.020(3) 0.007(3) 0.002(3) 0.015(3)
C212 0.016(4) 0.029(5) 0.029(4) -0.004(4) -0.005(3) -0.001(3)
C213 0.025(4) 0.014(3) 0.022(4) 0.002(3) 0.003(3) 0.000(2)
C214 0.028(5) 0.040(6) 0.014(3) 0.003(3) 0.005(3) 0.023(4)
C215 0.013(3) 0.033(4) 0.013(4) 0.012(3) 0.000(3) -0.002(3)
C216 0.035(4) 0.011(3) 0.017(4) -0.008(3) 0.006(3) 0.003(2)
N212 0.0272(10) 0.0307(11) 0.026(2) -0.0022(15) -0.0017(15) 0.0161(9)
C301 0.029(2) 0.033(2) 0.012(3) 0.005(2) -0.003(2) 0.0027(18)
C302 0.027(2) 0.034(2) 0.013(3) -0.001(2) -0.009(2) -0.0038(18)
C303 0.033(2) 0.027(2) 0.014(3) -0.011(2) 0.001(2) -0.0013(17)
C304 0.030(2) 0.0248(19) 0.015(3) -0.0066(19) 0.0082(19) 0.0029(17)
C305 0.026(2) 0.0310(19) 0.010(3) 0.0030(19) 0.0075(19) -0.0013(16)
C306 0.0306(19) 0.028(2) 0.012(3) 0.0028(19) 0.0004(19) -0.0023(16)
C307 0.026(2) 0.031(2) 0.025(2) 0.0090(19) -0.0062(18) 0.0069(17)
C308 0.020(2) 0.031(2) 0.021(2) -0.0060(17) -0.011(2) -0.0051(18)
C309 0.033(2) 0.018(2) 0.022(2) -0.0139(18) -0.0020(17) -0.0038(17)
C310 0.028(2) 0.031(2) 0.022(2) -0.0085(18) 0.010(2) 0.0154(18)
C311 0.024(2) 0.035(2) 0.021(2) 0.0023(17) 0.005(2) -0.0030(19)
C312 0.040(2) 0.025(3) 0.024(3) 0.006(2) 0.0037(18) -0.003(2)
C313 0.040(2) 0.015(2) 0.030(2) 0.0059(19) -0.0035(19) 0.0082(18)
C314 0.018(2) 0.0311(19) 0.027(2) 0.0057(17) -0.0069(17) 0.0163(18)
C315 0.011(2) 0.0372(19) 0.027(2) 0.0018(17) -0.0131(18) 0.0020(18)
C316 0.026(2) 0.023(2) 0.021(2) -0.0096(18) -0.0047(18) -0.0092(18)
C317 0.041(2) 0.011(2) 0.029(2) -0.0111(19) -0.0002(16) 0.0026(17)
C318 0.032(2) 0.023(2) 0.0279(19) -0.0094(18) 0.0026(18) 0.0166(19)
C319 0.019(3) 0.038(2) 0.027(2) 0.0013(19) 0.009(2) 0.0084(19)
C320 0.026(2) 0.035(2) 0.022(2) 0.0030(17) 0.0071(19) -0.0125(18)
C321 0.038(2) 0.023(3) 0.027(2) 0.008(2) 0.0054(18) -0.0107(19)
C322 0.0417(19) 0.015(2) 0.031(2) 0.0019(18) 0.0001(17) -0.0157(18)
C323 0.043(2) 0.017(3) 0.0319(19) 0.0032(18) -0.0024(16) 0.0153(19)
C324 0.023(2) 0.039(2) 0.027(2) 0.0022(16) -0.0029(19) 0.0202(18)
C325 0.013(3) 0.0480(19) 0.032(2) 0.0008(16) 0.001(2) -0.0037(18)
C326 0.030(2) 0.031(2) 0.0272(18) -0.0042(17) -0.0015(17) -0.0179(19)
C327 0.0478(18) 0.012(3) 0.031(2) -0.001(2) -0.0020(17) -0.0020(18)
C328 0.033(2) 0.027(2) 0.032(2) 0.001(2) -0.0026(18) 0.0216(19)
C329 0.015(3) 0.046(2) 0.0331(19) 0.0003(16) 0.0020(19) 0.0114(19)
C330 0.019(2) 0.042(2) 0.025(2) -0.0008(17) 0.0024(18) -0.0164(18)
C331 0.029(2) 0.033(2) 0.012(3) 0.005(2) -0.003(2) 0.0027(18)
C332 0.027(2) 0.034(2) 0.013(3) -0.001(2) -0.009(2) -0.0038(18)
C333 0.033(2) 0.027(2) 0.014(3) -0.011(2) 0.001(2) -0.0013(17)
C334 0.030(2) 0.0248(19) 0.015(3) -0.0066(19) 0.0082(19) 0.0029(17)
C335 0.026(2) 0.0310(19) 0.010(3) 0.0030(19) 0.0075(19) -0.0013(16)
C336 0.0306(19) 0.028(2) 0.012(3) 0.0028(19) 0.0004(19) -0.0023(16)
C337 0.026(2) 0.031(2) 0.025(2) 0.0090(19) -0.0062(18) 0.0069(17)
C338 0.020(2) 0.031(2) 0.021(2) -0.0060(17) -0.011(2) -0.0051(18)
C339 0.033(2) 0.018(2) 0.022(2) -0.0139(18) -0.0020(17) -0.0038(17)
C340 0.028(2) 0.031(2) 0.022(2) -0.0085(18) 0.010(2) 0.0154(18)
C341 0.024(2) 0.035(2) 0.021(2) 0.0023(17) 0.005(2) -0.0030(19)
C342 0.040(2) 0.025(3) 0.024(3) 0.006(2) 0.0037(18) -0.003(2)
C343 0.040(2) 0.015(2) 0.030(2) 0.0059(19) -0.0035(19) 0.0082(18)
C344 0.018(2) 0.0311(19) 0.027(2) 0.0057(17) -0.0069(17) 0.0163(18)
C345 0.011(2) 0.0372(19) 0.027(2) 0.0018(17) -0.0131(18) 0.0020(18)
C346 0.026(2) 0.023(2) 0.021(2) -0.0096(18) -0.0047(18) -0.0092(18)
C347 0.041(2) 0.011(2) 0.029(2) -0.0111(19) -0.0002(16) 0.0026(17)
C348 0.032(2) 0.023(2) 0.0279(19) -0.0094(18) 0.0026(18) 0.0166(19)
C349 0.019(3) 0.038(2) 0.027(2) 0.0013(19) 0.009(2) 0.0084(19)
C350 0.026(2) 0.035(2) 0.022(2) 0.0030(17) 0.0071(19) -0.0125(18)
C351 0.038(2) 0.023(3) 0.027(2) 0.008(2) 0.0054(18) -0.0107(19)
C352 0.0417(19) 0.015(2) 0.031(2) 0.0019(18) 0.0001(17) -0.0157(18)
C353 0.043(2) 0.017(3) 0.0319(19) 0.0032(18) -0.0024(16) 0.0153(19)
C354 0.023(2) 0.039(2) 0.027(2) 0.0022(16) -0.0029(19) 0.0202(18)
C355 0.013(3) 0.0480(19) 0.032(2) 0.0008(16) 0.001(2) -0.0037(18)
C356 0.030(2) 0.031(2) 0.0272(18) -0.0042(17) -0.0015(17) -0.0179(19)
C357 0.0478(18) 0.012(3) 0.031(2) -0.001(2) -0.0020(17) -0.0020(18)
C358 0.033(2) 0.027(2) 0.032(2) 0.001(2) -0.0026(18) 0.0216(19)
C359 0.015(3) 0.046(2) 0.0331(19) 0.0003(16) 0.0020(19) 0.0114(19)
C360 0.019(2) 0.042(2) 0.025(2) -0.0008(17) 0.0024(18) -0.0164(18)
C501 0.027(2) 0.031(2) 0.010(3) 0.009(2) -0.0043(19) -0.0010(18)
C502 0.0290(18) 0.024(2) 0.011(2) 0.0086(18) 0.0008(18) 0.0005(16)
C503 0.026(2) 0.0259(18) 0.011(3) 0.0021(18) 0.005(2) -0.0053(16)
C504 0.023(2) 0.0277(18) 0.015(3) -0.0084(18) 0.0087(19) 0.0012(16)
C505 0.031(2) 0.025(2) 0.008(3) -0.0102(19) 0.002(2) -0.0076(15)
C506 0.023(2) 0.036(2) 0.012(3) -0.002(2) -0.005(2) -0.0046(17)
C507 0.022(2) 0.034(2) 0.021(2) 0.0067(17) -0.0061(18) 0.0073(18)
C508 0.039(2) 0.019(3) 0.025(3) 0.005(2) 0.0045(18) -0.0059(19)
C509 0.022(2) 0.029(2) 0.016(2) 0.0030(16) 0.0052(18) -0.0090(17)
C510 0.028(2) 0.028(2) 0.019(2) -0.0081(19) 0.0116(19) 0.0068(18)
C511 0.0367(19) 0.022(2) 0.016(2) -0.0140(18) 0.0048(16) -0.0040(18)
C512 0.012(2) 0.040(2) 0.021(2) -0.0015(17) -0.0127(19) -0.0087(18)
C513 0.011(2) 0.040(2) 0.021(2) 0.0077(19) -0.0096(17) 0.0032(18)
C514 0.035(2) 0.024(2) 0.031(2) 0.0086(18) 0.0015(18) 0.011(2)
C515 0.040(2) 0.020(3) 0.026(2) 0.006(2) -0.0012(17) 0.0022(18)
C516 0.031(2) 0.024(2) 0.022(2) 0.0015(19) 0.0085(19) -0.0136(19)
C517 0.016(2) 0.0379(19) 0.023(2) -0.0003(16) 0.0074(18) -0.0023(18)
C518 0.019(2) 0.034(2) 0.029(2) 0.0006(18) 0.0117(18) 0.004(2)
C519 0.0338(19) 0.019(2) 0.0206(19) -0.0140(17) 0.0077(17) 0.0049(17)
C520 0.031(2) 0.022(2) 0.0220(19) -0.0075(18) -0.0024(16) -0.0128(17)
C521 0.021(2) 0.033(2) 0.023(2) -0.0086(17) -0.0055(18) -0.0151(18)
C522 0.018(2) 0.040(2) 0.028(2) -0.0030(17) 0.0006(17) -0.0189(18)
C523 0.008(2) 0.049(2) 0.0289(18) 0.0044(16) -0.0034(17) 0.0045(19)
C524 0.033(2) 0.025(2) 0.0285(19) 0.0024(19) -0.0016(17) 0.0198(19)
C525 0.0473(17) 0.008(2) 0.0269(19) 0.0026(19) 0.0035(16) 0.0011(17)
C526 0.031(2) 0.025(2) 0.0273(18) -0.0002(17) 0.0058(16) -0.0193(18)
C527 0.006(2) 0.0472(18) 0.023(2) 0.0015(15) 0.0009(17) -0.0106(16)
C528 0.016(2) 0.038(2) 0.030(2) 0.0031(16) 0.0021(18) 0.0167(18)
C529 0.042(2) 0.013(2) 0.0324(19) -0.0041(18) 0.0059(16) 0.0086(19)
C530 0.0424(19) 0.017(2) 0.024(2) -0.0014(18) 0.0056(16) -0.0132(18)
C531 0.027(2) 0.031(2) 0.010(3) 0.009(2) -0.0043(19) -0.0010(18)
C532 0.0290(18) 0.024(2) 0.011(2) 0.0086(18) 0.0008(18) 0.0005(16)
C533 0.026(2) 0.0259(18) 0.011(3) 0.0021(18) 0.005(2) -0.0053(16)
C534 0.023(2) 0.0277(18) 0.015(3) -0.0084(18) 0.0087(19) 0.0012(16)
C535 0.031(2) 0.025(2) 0.008(3) -0.0102(19) 0.002(2) -0.0076(15)
C536 0.023(2) 0.036(2) 0.012(3) -0.002(2) -0.005(2) -0.0046(17)
C537 0.022(2) 0.034(2) 0.021(2) 0.0067(17) -0.0061(18) 0.0073(18)
C538 0.039(2) 0.019(3) 0.025(3) 0.005(2) 0.0045(18) -0.0059(19)
C539 0.022(2) 0.029(2) 0.016(2) 0.0030(16) 0.0052(18) -0.0090(17)
C540 0.028(2) 0.028(2) 0.019(2) -0.0081(19) 0.0116(19) 0.0068(18)
C541 0.0367(19) 0.022(2) 0.016(2) -0.0140(18) 0.0048(16) -0.0040(18)
C542 0.012(2) 0.040(2) 0.021(2) -0.0015(17) -0.0127(19) -0.0087(18)
C543 0.011(2) 0.040(2) 0.021(2) 0.0077(19) -0.0096(17) 0.0032(18)
C544 0.035(2) 0.024(2) 0.031(2) 0.0086(18) 0.0015(18) 0.011(2)
C545 0.040(2) 0.020(3) 0.026(2) 0.006(2) -0.0012(17) 0.0022(18)
C546 0.031(2) 0.024(2) 0.022(2) 0.0015(19) 0.0085(19) -0.0136(19)
C547 0.016(2) 0.0379(19) 0.023(2) -0.0003(16) 0.0074(18) -0.0023(18)
C548 0.019(2) 0.034(2) 0.029(2) 0.0006(18) 0.0117(18) 0.004(2)
C549 0.0338(19) 0.019(2) 0.0206(19) -0.0140(17) 0.0077(17) 0.0049(17)
C550 0.031(2) 0.022(2) 0.0220(19) -0.0075(18) -0.0024(16) -0.0128(17)
C551 0.021(2) 0.033(2) 0.023(2) -0.0086(17) -0.0055(18) -0.0151(18)
C552 0.018(2) 0.040(2) 0.028(2) -0.0030(17) 0.0006(17) -0.0189(18)
C553 0.008(2) 0.049(2) 0.0289(18) 0.0044(16) -0.0034(17) 0.0045(19)
C554 0.033(2) 0.025(2) 0.0285(19) 0.0024(19) -0.0016(17) 0.0198(19)
C555 0.0473(17) 0.008(2) 0.0269(19) 0.0026(19) 0.0035(16) 0.0011(17)
C556 0.031(2) 0.025(2) 0.0273(18) -0.0002(17) 0.0058(16) -0.0193(18)
C557 0.006(2) 0.0472(18) 0.023(2) 0.0015(15) 0.0009(17) -0.0106(16)
C558 0.016(2) 0.038(2) 0.030(2) 0.0031(16) 0.0021(18) 0.0167(18)
C559 0.042(2) 0.013(2) 0.0324(19) -0.0041(18) 0.0059(16) 0.0086(19)
C560 0.0424(19) 0.017(2) 0.024(2) -0.0014(18) 0.0056(16) -0.0132(18)
Cl1 0.031(2) 0.028(2) 0.044(2) -0.0037(18) -0.0030(18) 0.0085(17)
Cl2 0.032(2) 0.026(2) 0.055(3) -0.011(2) 0.010(2) 0.0116(17)
C401 0.024(5) 0.019(5) 0.036(4) -0.006(4) 0.003(4) 0.006(4)
C402 0.021(5) 0.015(5) 0.029(4) 0.012(3) 0.015(3) 0.001(4)
C403 0.024(5) 0.031(5) 0.047(4) 0.012(4) -0.003(4) -0.007(4)
C404 0.036(5) 0.043(5) 0.031(4) 0.020(4) 0.003(4) -0.013(4)
C405 0.034(5) 0.033(5) 0.032(4) 0.002(5) 0.005(4) -0.020(4)
C406 0.026(5) 0.019(5) 0.030(4) 0.002(4) 0.014(4) 0.002(4)
Cl3 0.033(2) 0.021(2) 0.058(3) 0.0239(18) -0.007(2) -0.0076(16)
Cl4 0.022(2) 0.025(2) 0.046(2) 0.0007(17) 0.0136(17) -0.0120(15)
C411 0.015(5) 0.014(5) 0.037(4) 0.014(3) 0.011(3) -0.006(3)
C412 0.020(6) 0.018(6) 0.040(4) 0.000(4) -0.003(4) -0.003(4)
C413 0.020(5) 0.026(5) 0.031(4) 0.013(4) 0.007(4) 0.001(4)
C414 0.032(4) 0.028(5) 0.031(4) 0.007(3) -0.006(4) -0.004(4)
C415 0.031(5) 0.027(5) 0.035(4) 0.005(4) 0.014(4) -0.004(4)
C416 0.024(5) 0.014(5) 0.048(4) 0.007(4) 0.005(4) -0.001(4)
N421 0.040(6) 0.107(10) 0.025(5) 0.022(5) -0.004(5) -0.017(6)
C427 0.029(6) 0.029(6) 0.054(5) -0.004(5) 0.005(6) 0.005(5)
C421 0.028(5) 0.028(5) 0.051(4) 0.008(4) 0.003(4) -0.004(4)
C422 0.039(5) 0.044(5) 0.041(4) 0.015(4) 0.005(5) -0.006(4)
C423 0.039(6) 0.035(5) 0.034(5) 0.005(5) -0.002(4) -0.015(4)
C424 0.031(5) 0.036(5) 0.035(5) 0.000(4) 0.005(4) -0.003(4)
C425 0.031(5) 0.026(5) 0.027(4) 0.009(4) -0.002(4) -0.005(4)
C426 0.029(6) 0.029(5) 0.042(4) 0.007(4) 0.006(4) -0.006(4)

loop_
_atom_type_symbol
_atom_type_description
_atom_type_scat_dispersion_real
_atom_type_scat_dispersion_imag
_atom_type_scat_source
C C 0.0033 0.0016 'International Tables Vol C Tables 4.2.6.8 and 6.1.1.4'
H H 0.0000 0.0000 'International Tables Vol C Tables 4.2.6.8 and 6.1.1.4'
N N 0.0061 0.0033 'International Tables Vol C Tables 4.2.6.8 and 6.1.1.4'
Zn Zn 0.2839 1.4301 'International Tables Vol C Tables 4.2.6.8 and 6.1.1.4'
Cl Cl 0.1484 0.1585 'International Tables Vol C Tables 4.2.6.8 and 6.1.1.4'

loop_
_geom_angle_atom_site_label_1
_geom_angle_atom_site_label_2
_geom_angle_atom_site_label_3
_geom_angle
N102 Zn1 N101 89.0(2)
N102 Zn1 N103 89.5(2)
N101 Zn1 N103 159.68(7)
N102 Zn1 N104 157.52(7)
N101 Zn1 N104 87.4(2)
N103 Zn1 N104 86.3(2)
N102 Zn1 N201 99.6(2)
N101 Zn1 N201 98.68(7)
N103 Zn1 N201 101.54(7)
N104 Zn1 N201 102.9(2)
C101 N101 C104 106.82(19)
C101 N101 Zn1 128.3(4)
C104 N101 Zn1 124.8(4)
C108 N102 C105 105.8(5)
C108 N102 Zn1 126.6(4)
C105 N102 Zn1 127.4(4)
C112 N103 C109 106.11(17)
C112 N103 Zn1 129.0(4)
C109 N103 Zn1 124.9(4)
C116 N104 C113 106.1(5)
C116 N104 Zn1 126.6(4)
C113 N104 Zn1 127.3(4)
C120 C101 N101 123.8(5)
C120 C101 C102 123.9(5)
N101 C101 C102 112.1(5)
C103 C102 C101 103.7(6)
C103 C102 C121 126.3(7)
C101 C102 C121 128.7(6)
C102 C103 C104 109.7(6)
C102 C103 C122 130.3(7)
C104 C103 C122 119.9(6)
N101 C104 C117 126.2(5)
N101 C104 C103 107.4(5)
C117 C104 C103 126.2(5)
N102 C105 C117 126.1(5)
N102 C105 C106 110.8(5)
C117 C105 C106 123.1(5)
C107 C106 C105 105.0(5)
C107 C106 C123 129.0(6)
C105 C106 C123 125.7(6)
C106 C107 C108 107.3(5)
C106 C107 C124 125.5(5)
C108 C107 C124 127.2(5)
N102 C108 C118 125.6(5)
N102 C108 C107 111.0(5)
C118 C108 C107 123.4(5)
C118 C109 N103 122.5(5)
C118 C109 C110 127.3(5)
N103 C109 C110 109.6(4)
C111 C110 C109 107.1(6)
C111 C110 C125 128.8(6)
C109 C110 C125 124.0(5)
C110 C111 C112 105.6(6)
C110 C111 C126 127.3(6)
C112 C111 C126 126.0(5)
N103 C112 C119 127.0(5)
N103 C112 C111 111.3(4)
C119 C112 C111 121.7(5)
N104 C113 C119 124.3(5)
N104 C113 C114 110.5(5)
C119 C113 C114 124.7(5)
C115 C114 C113 104.9(5)
C115 C114 C127 130.9(5)
C113 C114 C127 124.2(5)
C114 C115 C116 108.1(5)
C114 C115 C128 125.5(6)
C116 C115 C128 126.3(6)
N104 C116 C120 122.1(5)
N104 C116 C115 110.4(5)
C120 C116 C115 127.3(5)
C105 C117 C104 124.7(5)
C105 C117 H117 117.6
C104 C117 H117 117.6
C108 C118 C109 129.4(5)
C108 C118 H118 115.3
C109 C118 H118 115.3
C112 C119 C113 124.9(5)
C112 C119 H119 117.6
C113 C119 H119 117.6
C101 C120 C116 130.4(6)
C101 C120 H120 114.8
C116 C120 H120 114.8
C102 C121 C129 114.9(5)
C102 C121 H12O 108.5
C129 C121 H12O 108.5
C102 C121 H12P 108.5
C129 C121 H12P 108.5
H12O C121 H12P 107.5
C103 C122 C130 109.5(5)
C103 C122 H12M 109.8
C130 C122 H12M 109.8
C103 C122 H12N 109.8
C130 C122 H12N 109.8
H12M C122 H12N 108.2
C106 C123 C131 115.9(5)
C106 C123 H12A 108.3
C131 C123 H12A 108.3
C106 C123 H12B 108.3
C131 C123 H12B 108.3
H12A C123 H12B 107.4
C107 C124 C132 114.1(5)
C107 C124 H12K 108.7
C132 C124 H12K 108.7
C107 C124 H12L 108.7
C132 C124 H12L 108.7
H12K C124 H12L 107.6
C110 C125 C133 109.6(5)
C110 C125 H12E 109.7
C133 C125 H12E 109.7
C110 C125 H12F 109.7
C133 C125 H12F 109.7
H12E C125 H12F 108.2
C111 C126 C134 115.1(5)
C111 C126 H12G 108.5
C134 C126 H12G 108.5
C111 C126 H12H 108.5
C134 C126 H12H 108.5
H12G C126 H12H 107.5
C135 C127 C114 112.4(5)
C135 C127 H12I 109.1
C114 C127 H12I 109.1
C135 C127 H12J 109.1
C114 C127 H12J 109.1
H12I C127 H12J 107.9
C136 C128 C115 111.4(5)
C136 C128 H12C 109.3
C115 C128 H12C 109.4
C136 C128 H12D 109.4
C115 C128 H12D 109.3
H12C C128 H12D 108.0
C121 C129 H12Q 109.5
C121 C129 H12R 109.5
H12Q C129 H12R 109.5
C121 C129 H12S 109.5
H12Q C129 H12S 109.5
H12R C129 H12S 109.5
C122 C130 H13D 109.5
C122 C130 H13E 109.5
H13D C130 H13E 109.5
C122 C130 H13F 109.5
H13D C130 H13F 109.5
H13E C130 H13F 109.5
C123 C131 H13P 109.5
C123 C131 H13Q 109.5
H13P C131 H13Q 109.5
C123 C131 H13R 109.5
H13P C131 H13R 109.5
H13Q C131 H13R 109.5
C124 C132 H13G 109.5
C124 C132 H13H 109.5
H13G C132 H13H 109.5
C124 C132 H13I 109.5
H13G C132 H13I 109.5
H13H C132 H13I 109.5
C125 C133 H13M 109.5
C125 C133 H13N 109.5
H13M C133 H13N 109.5
C125 C133 H13O 109.5
H13M C133 H13O 109.5
H13N C133 H13O 109.5
C126 C134 H13J 109.5
C126 C134 H13K 109.5
H13J C134 H13K 109.5
C126 C134 H13L 109.5
H13J C134 H13L 109.5
H13K C134 H13L 109.5
C127 C135 H13A 109.5
C127 C135 H13B 109.5
H13A C135 H13B 109.5
C127 C135 H13C 109.5
H13A C135 H13C 109.5
H13B C135 H13C 109.5
C128 C136 H13S 109.5
C128 C136 H13T 109.5
H13S C136 H13T 109.5
C128 C136 H13U 109.5
H13S C136 H13U 109.5
H13T C136 H13U 109.5
C203 N201 C201 110.2(7)
C203 N201 C202 107.3(5)
C201 N201 C202 106.2(7)
C203 N201 Zn1 110.4(5)
C201 N201 Zn1 114.0(4)
C202 N201 Zn1 108.4(4)
N201 C201 C206 111.1(8)
N201 C201 H20A 109.4
C206 C201 H20A 109.4
N201 C201 H20B 109.4
C206 C201 H20B 109.4
H20A C201 H20B 108.0
C204 C202 N201 105.6(8)
C204 C202 H20C 110.6
N201 C202 H20C 110.6
C204 C202 H20D 110.6
N201 C202 H20D 110.6
H20C C202 H20D 108.7
N201 C203 C205 108.5(8)
N201 C203 H20E 110.0
C205 C203 H20E 110.0
N201 C203 H20F 110.0
C205 C203 H20F 110.0
H20E C203 H20F 108.4
N202 C204 C202 113.7(9)
N202 C204 H20G 108.8
C202 C204 H20G 108.8
N202 C204 H20H 108.8
C202 C204 H20H 108.8
H20G C204 H20H 107.7
N202 C205 C203 113.7(8)
N202 C205 H20I 108.8
C203 C205 H20I 108.8
N202 C205 H20J 108.8
C203 C205 H20J 108.8
H20I C205 H20J 107.7
N202 C206 C201 109.5(8)
N202 C206 H20K 109.8
C201 C206 H20K 109.8
N202 C206 H20L 109.8
C201 C206 H20L 109.8
H20K C206 H20L 108.2
C204 N202 C206 110.4(8)
C204 N202 C205 109.4(8)
C206 N202 C205 105.4(7)
C214 C211 H21A 109.0
C214 C211 H21B 108.9
H21A C211 H21B 107.8
C215 C212 H21C 109.2
C215 C212 H21D 109.2
H21C C212 H21D 107.9
C216 C213 H21E 110.4
C216 C213 H21F 110.4
H21E C213 H21F 108.6
C211 C214 H21E 109.0
C211 C214 H21F 109.0
H21E C214 H21F 107.8
C212 C215 H21G 110.6
C212 C215 H21H 110.6
H21G C215 H21H 108.8
C213 C216 H21I 109.8
C213 C216 H21J 109.8
H21I C216 H21J 108.3
C302 C301 C307 120.1(2)
C302 C301 C306 120.0(2)
C307 C301 C306 108.1(5)
C301 C302 C303 120.1(2)
C301 C302 C308 120.1(2)
C303 C302 C308 109.1(6)
C304 C303 C302 120.0(2)
C304 C303 C309 120.2(2)
C302 C303 C309 106.7(6)
C303 C304 C310 120.1(2)
C303 C304 C305 120.0(2)
C310 C304 C305 107.0(5)
C306 C305 C311 120.0(2)
C306 C305 C304 120.0(2)
C311 C305 C304 108.9(5)
C305 C306 C312 120.3(2)
C305 C306 C301 120.0(2)
C312 C306 C301 107.8(5)
C314 C307 C313 120.2(2)
C314 C307 C301 119.7(2)
C313 C307 C301 107.9(5)
C315 C308 C316 120.3(2)
C315 C308 C302 119.6(2)
C316 C308 C302 107.4(4)
C317 C309 C316 119.9(2)
C317 C309 C303 119.5(2)
C316 C309 C303 108.8(4)
C318 C310 C304 119.7(2)
C318 C310 C319 120.5(2)
C304 C310 C319 108.6(5)
C320 C311 C319 120.1(2)
C320 C311 C305 119.7(2)
C319 C311 C305 107.5(5)
C321 C312 C306 119.7(2)
C321 C312 C313 120.1(2)
C306 C312 C313 108.2(5)
C323 C313 C312 119.9(2)
C323 C313 C307 120.0(2)
C312 C313 C307 107.9(5)
C307 C314 C315 120.1(2)
C307 C314 C324 119.8(2)
C315 C314 C324 109.1(4)
C308 C315 C314 120.2(2)
C308 C315 C325 119.8(2)
C314 C315 C325 106.3(4)
C326 C316 C308 119.8(2)
C326 C316 C309 120.1(2)
C308 C316 C309 107.9(3)
C309 C317 C318 120.3(2)
C309 C317 C327 119.9(2)
C318 C317 C327 110.0(4)
C310 C318 C317 120.1(2)
C310 C318 C328 119.5(2)
C317 C318 C328 106.2(4)
C329 C319 C311 120.0(2)
C329 C319 C310 119.9(2)
C311 C319 C310 108.0(5)
C311 C320 C321 120.2(2)
C311 C320 C330 119.9(2)
C321 C320 C330 109.0(5)
C312 C321 C320 120.1(2)
C312 C321 C322 119.8(2)
C320 C321 C322 107.1(5)
C357 C322 C356 120.0(2)
C357 C322 C321 119.8(2)
C356 C322 C321 108.4(4)
C313 C323 C358 119.9(2)
C313 C323 C357 120.0(2)
C358 C323 C357 108.8(5)
C358 C324 C359 120.1(2)
C358 C324 C314 119.9(2)
C359 C324 C314 107.9(4)
C360 C325 C359 120.0(2)
C360 C325 C315 119.7(2)
C359 C325 C315 109.5(4)
C316 C326 C352 119.9(2)
C316 C326 C360 119.9(2)
C352 C326 C360 108.4(2)
C352 C327 C353 120.0(2)
C352 C327 C317 119.9(2)
C353 C327 C317 106.4(4)
C354 C328 C353 120.0(2)
C354 C328 C318 119.9(2)
C353 C328 C318 108.7(4)
C319 C329 C354 119.8(2)
C319 C329 C355 120.0(2)
C354 C329 C355 107.6(5)
C355 C330 C356 120.1(2)
C355 C330 C320 119.9(2)
C356 C330 C320 107.2(4)
C332 C331 C336 120.0(2)
C332 C331 C337 120.4(2)
C336 C331 C337 107.9(5)
C331 C332 C333 119.8(2)
C331 C332 C338 119.8(2)
C333 C332 C338 105.2(6)
C334 C333 C332 120.0(2)
C334 C333 C339 120.0(2)
C332 C333 C339 110.4(5)
C333 C334 C340 120.1(2)
C333 C334 C335 120.0(2)
C340 C334 C335 107.8(5)
C336 C335 C334 119.8(2)
C336 C335 C341 120.1(2)
C334 C335 C341 109.3(5)
C335 C336 C331 120.1(2)
C335 C336 C342 120.2(2)
C331 C336 C342 106.8(5)
C344 C337 C331 119.7(2)
C344 C337 C343 119.8(2)
C331 C337 C343 109.4(4)
C345 C338 C346 120.0(2)
C345 C338 C332 119.7(2)
C346 C338 C332 110.0(4)
C347 C339 C346 120.1(2)
C347 C339 C333 119.9(2)
C346 C339 C333 107.0(4)
C348 C340 C334 119.7(2)
C348 C340 C349 119.9(2)
C334 C340 C349 106.9(5)
C350 C341 C349 119.9(2)
C350 C341 C335 119.6(2)
C349 C341 C335 105.9(5)
C351 C342 C343 120.0(2)
C351 C342 C336 119.6(2)
C343 C342 C336 110.0(5)
C353 C343 C342 119.9(2)
C353 C343 C337 120.2(2)
C342 C343 C337 105.9(4)
C337 C344 C345 119.9(2)
C337 C344 C354 119.9(2)
C345 C344 C354 109.3(4)
C338 C345 C344 120.4(2)
C338 C345 C355 119.9(2)
C344 C345 C355 106.4(4)
C356 C346 C339 120.1(2)
C356 C346 C338 120.0(2)
C339 C346 C338 107.4(3)
C339 C347 C348 119.9(2)
C339 C347 C357 119.6(2)
C348 C347 C357 109.9(4)
C340 C348 C347 120.3(2)
C340 C348 C358 120.1(2)
C347 C348 C358 106.5(4)
C359 C349 C341 120.3(2)
C359 C349 C340 119.9(2)
C341 C349 C340 110.0(4)
C341 C350 C351 120.1(2)
C341 C350 C360 119.7(2)
C351 C350 C360 110.8(5)
C342 C351 C350 120.2(2)
C342 C351 C352 120.0(2)
C350 C351 C352 105.4(5)
C327 C352 C326 120.1(2)
C327 C352 C351 119.9(2)
C326 C352 C351 109.4(4)
C343 C353 C328 120.0(2)
C343 C353 C327 120.1(2)
C328 C353 C327 108.6(4)
C328 C354 C329 120.4(2)
C328 C354 C344 120.1(2)
C329 C354 C344 107.5(5)
C330 C355 C329 120.1(2)
C330 C355 C345 120.0(2)
C329 C355 C345 109.2(4)
C346 C356 C322 119.9(2)
C346 C356 C330 120.0(2)
C322 C356 C330 108.2(2)
C322 C357 C323 120.3(2)
C322 C357 C347 120.2(2)
C323 C357 C347 106.2(4)
C324 C358 C323 120.2(2)
C324 C358 C348 119.9(2)
C323 C358 C348 108.6(5)
C349 C359 C324 120.0(2)
C349 C359 C325 119.7(2)
C324 C359 C325 107.2(5)
C325 C360 C326 120.3(2)
C325 C360 C350 120.2(2)
C326 C360 C350 106.0(4)
C502 C501 C506 120.0(2)
C502 C501 C507 120.3(3)
C506 C501 C507 108.1(5)
C501 C502 C503 120.1(3)
C501 C502 C508 120.0(3)
C503 C502 C508 109.1(6)
C504 C503 C502 119.9(3)
C504 C503 C509 120.3(3)
C502 C503 C509 106.8(6)
C503 C504 C510 120.1(3)
C503 C504 C505 120.0(2)
C510 C504 C505 106.9(5)
C506 C505 C511 119.9(3)
C506 C505 C504 120.0(3)
C511 C505 C504 108.9(5)
C505 C506 C512 120.5(3)
C505 C506 C501 119.9(3)
C512 C506 C501 107.9(5)
C514 C507 C513 120.3(3)
C514 C507 C501 119.6(3)
C513 C507 C501 108.0(5)
C515 C508 C516 120.5(3)
C515 C508 C502 119.5(3)
C516 C508 C502 107.5(4)
C517 C509 C516 119.9(3)
C517 C509 C503 119.4(3)
C516 C509 C503 108.8(4)
C518 C510 C504 119.7(3)
C518 C510 C519 120.7(3)
C504 C510 C519 108.7(5)
C520 C511 C519 120.1(3)
C520 C511 C505 119.7(3)
C519 C511 C505 107.6(5)
C521 C512 C506 119.5(2)
C521 C512 C513 120.2(3)
C506 C512 C513 108.2(5)
C523 C513 C512 119.9(3)
C523 C513 C507 120.0(3)
C512 C513 C507 107.9(5)
C507 C514 C515 120.1(3)
C507 C514 C524 119.7(3)
C515 C514 C524 109.2(4)
C508 C515 C514 120.4(3)
C508 C515 C525 119.8(3)
C514 C515 C525 106.3(4)
C526 C516 C508 119.6(2)
C526 C516 C509 120.2(3)
C508 C516 C509 107.8(3)
C509 C517 C518 120.2(3)
C509 C517 C527 119.9(3)
C518 C517 C527 110.0(4)
C510 C518 C517 120.2(3)
C510 C518 C528 119.4(3)
C517 C518 C528 106.2(4)
C529 C519 C511 120.0(3)
C529 C519 C510 119.8(3)
C511 C519 C510 108.0(5)
C511 C520 C521 120.3(3)
C511 C520 C530 119.9(3)
C521 C520 C530 109.0(5)
C512 C521 C520 120.1(3)
C512 C521 C522 119.7(3)
C520 C521 C522 107.1(5)
C557 C522 C556 120.0(2)
C557 C522 C521 119.8(2)
C556 C522 C521 108.4(4)
C513 C523 C557 120.0(3)
C513 C523 C558 119.9(3)
C557 C523 C558 108.8(5)
C558 C524 C559 120.2(3)
C558 C524 C514 120.0(3)
C559 C524 C514 107.8(5)
C560 C525 C515 119.6(2)
C560 C525 C559 120.1(3)
C515 C525 C559 109.4(4)
C516 C526 C552 119.9(2)
C516 C526 C560 119.9(2)
C552 C526 C560 108.4(2)
C552 C527 C553 119.9(3)
C552 C527 C517 120.0(3)
C553 C527 C517 106.5(4)
C554 C528 C553 119.9(3)
C554 C528 C518 119.8(3)
C553 C528 C518 108.8(4)
C519 C529 C554 119.7(3)
C519 C529 C555 120.0(3)
C554 C529 C555 107.6(5)
C555 C530 C556 120.0(3)
C555 C530 C520 119.8(3)
C556 C530 C520 107.2(4)
C532 C531 C536 119.9(2)
C532 C531 C537 120.5(3)
C536 C531 C537 107.8(5)
C531 C532 C533 119.8(3)
C531 C532 C538 119.8(3)
C533 C532 C538 105.1(6)
C534 C533 C532 120.0(3)
C534 C533 C539 119.9(3)
C532 C533 C539 110.5(5)
C533 C534 C540 120.2(3)
C533 C534 C535 120.0(2)
C540 C534 C535 107.9(5)
C536 C535 C534 119.9(3)
C536 C535 C541 120.2(3)
C534 C535 C541 109.3(5)
C535 C536 C531 120.2(3)
C535 C536 C542 120.2(3)
C531 C536 C542 106.9(5)
C544 C537 C531 119.6(3)
C544 C537 C543 119.7(3)
C531 C537 C543 109.5(4)
C545 C538 C546 120.0(3)
C545 C538 C532 119.6(3)
C546 C538 C532 110.1(4)
C547 C539 C546 120.2(3)
C547 C539 C533 120.0(3)
C546 C539 C533 106.9(4)
C548 C540 C534 119.7(3)
C548 C540 C549 119.9(3)
C534 C540 C549 106.8(5)
C550 C541 C549 120.0(3)
C550 C541 C535 119.5(3)
C549 C541 C535 105.9(5)
C551 C542 C543 119.9(3)
C551 C542 C536 119.4(2)
C543 C542 C536 110.0(5)
C553 C543 C542 119.8(3)
C553 C543 C537 120.2(3)
C542 C543 C537 105.8(4)
C537 C544 C545 120.0(3)
C537 C544 C554 119.9(3)
C545 C544 C554 109.2(4)
C538 C545 C544 120.5(3)
C538 C545 C555 119.9(3)
C544 C545 C555 106.4(4)
C556 C546 C539 120.2(3)
C556 C546 C538 120.1(2)
C539 C546 C538 107.4(3)
C539 C547 C548 119.9(3)
C539 C547 C557 119.5(3)
C548 C547 C557 109.9(4)
C540 C548 C547 120.3(3)
C540 C548 C558 120.1(3)
C547 C548 C558 106.5(4)
C559 C549 C541 120.3(3)
C559 C549 C540 119.9(3)
C541 C549 C540 110.0(4)
C541 C550 C551 120.1(3)
C541 C550 C560 119.6(2)
C551 C550 C560 110.8(5)
C542 C551 C550 120.4(3)
C542 C551 C552 120.2(3)
C550 C551 C552 105.5(5)
C527 C552 C526 120.1(2)
C527 C552 C551 119.8(2)
C526 C552 C551 109.4(4)
C543 C553 C528 120.0(3)
C543 C553 C527 120.2(3)
C528 C553 C527 108.6(4)
C528 C554 C529 120.6(3)
C528 C554 C544 120.2(3)
C529 C554 C544 107.5(5)
C530 C555 C529 120.2(3)
C530 C555 C545 120.0(2)
C529 C555 C545 109.2(4)
C546 C556 C522 119.9(2)
C546 C556 C530 120.0(2)
C522 C556 C530 108.3(2)
C522 C557 C523 120.3(3)
C522 C557 C547 120.2(3)
C523 C557 C547 106.2(4)
C524 C558 C523 120.2(3)
C524 C558 C548 119.8(3)
C523 C558 C548 108.6(5)
C549 C559 C524 120.0(3)
C549 C559 C525 119.6(3)
C524 C559 C525 107.2(5)
C525 C560 C526 120.5(3)
C525 C560 C550 120.2(3)
C526 C560 C550 106.0(4)
C402 C401 C406 120.0
C402 C401 Cl1 120.04(7)
C406 C401 Cl1 119.92(7)
C401 C402 C403 120.0
C401 C402 Cl2 120.01(6)
C403 C402 Cl2 119.99(6)
C404 C403 C402 120.0
C404 C403 H403 120.0
C402 C403 H403 120.0
C405 C404 C403 120.0
C405 C404 H404 120.0
C403 C404 H404 120.0
C404 C405 C406 120.0
C404 C405 H405 120.0
C406 C405 H405 120.0
C405 C406 C401 120.0
C405 C406 H406 120.0
C401 C406 H406 120.0
C412 C411 C416 120.0
C412 C411 Cl3 120.18(14)
C416 C411 Cl3 119.79(14)
C413 C412 C411 120.0
C413 C412 Cl4 120.00(14)
C411 C412 Cl4 119.94(14)
C414 C413 C412 120.0
C414 C413 H413 120.0
C412 C413 H413 120.0
C415 C414 C413 120.0
C415 C414 H414 120.0
C413 C414 H414 120.0
C416 C415 C414 120.0
C416 C415 H415 120.0
C414 C415 H415 120.0
C415 C416 C411 120.0
C415 C416 H416 120.0
C411 C416 H416 120.0
N421 C427 C426 173.1(16)
C422 C421 C426 120.0
C422 C421 H421 120.0
C426 C421 H421 120.0
C421 C422 C423 120.0
C421 C422 H422 120.0
C423 C422 H422 120.0
C422 C423 C424 120.0
C422 C423 H423 120.0
C424 C423 H423 120.0
C425 C424 C423 120.0
C425 C424 H424 120.0
C423 C424 H424 120.0
C426 C425 C424 120.0
C426 C425 H425 120.0
C424 C425 H425 120.0
C425 C426 C421 120.0
C425 C426 C427 122.8(10)
C421 C426 C427 117.1(10)

loop_
_geom_bond_atom_site_label_1
_geom_bond_atom_site_label_2
_geom_bond_distance
Zn1 N102 2.080(5)
Zn1 N101 2.0815(18)
Zn1 N103 2.0906(17)
Zn1 N104 2.109(5)
Zn1 N201 2.1820(19)
N101 C101 1.341(8)
N101 C104 1.402(8)
N102 C108 1.339(7)
N102 C105 1.367(7)
N103 C112 1.322(7)
N103 C109 1.417(7)
N104 C116 1.375(7)
N104 C113 1.395(7)
C101 C120 1.340(9)
C101 C102 1.468(8)
C102 C103 1.361(4)
C102 C121 1.480(9)
C103 C104 1.454(8)
C103 C122 1.541(8)
C104 C117 1.436(8)
C105 C117 1.381(8)
C105 C106 1.463(8)
C106 C107 1.349(9)
C106 C123 1.475(9)
C107 C108 1.449(8)
C107 C124 1.484(8)
C108 C118 1.360(8)
C109 C118 1.415(7)
C109 C110 1.433(8)
C110 C111 1.366(3)
C110 C125 1.504(8)
C111 C112 1.476(7)
C111 C126 1.502(8)
C112 C119 1.386(7)
C113 C119 1.417(7)
C113 C114 1.462(7)
C114 C115 1.392(9)
C114 C127 1.521(8)
C115 C116 1.435(9)
C115 C128 1.527(8)
C116 C120 1.421(9)
C117 H117 0.9500
C118 H118 0.9500
C119 H119 0.9500
C120 H120 0.9500
C121 C129 1.485(10)
C121 H12O 0.9900
C121 H12P 0.9900
C122 C130 1.600(9)
C122 H12M 0.9900
C122 H12N 0.9900
C123 C131 1.553(8)
C123 H12A 0.9900
C123 H12B 0.9900
C124 C132 1.619(9)
C124 H12K 0.9900
C124 H12L 0.9900
C125 C133 1.511(9)
C125 H12E 0.9900
C125 H12F 0.9900
C126 C134 1.550(8)
C126 H12G 0.9900
C126 H12H 0.9900
C127 C135 1.427(10)
C127 H12I 0.9900
C127 H12J 0.9900
C128 C136 1.520(9)
C128 H12C 0.9900
C128 H12D 0.9900
C129 H12Q 0.9800
C129 H12R 0.9800
C129 H12S 0.9800
C130 H13D 0.9800
C130 H13E 0.9800
C130 H13F 0.9800
C131 H13P 0.9800
C131 H13Q 0.9800
C131 H13R 0.9800
C132 H13G 0.9800
C132 H13H 0.9800
C132 H13I 0.9800
C133 H13M 0.9800
C133 H13N 0.9800
C133 H13O 0.9800
C134 H13J 0.9800
C134 H13K 0.9800
C134 H13L 0.9800
C135 H13A 0.9800
C135 H13B 0.9800
C135 H13C 0.9800
C136 H13S 0.9800
C136 H13T 0.9800
C136 H13U 0.9800
N201 C203 1.462(11)
N201 C201 1.503(12)
N201 C202 1.585(10)
C201 C206 1.558(14)
C201 H20A 0.9900
C201 H20B 0.9900
C202 C204 1.565(15)
C202 H20C 0.9900
C202 H20D 0.9900
C203 C205 1.509(16)
C203 H20E 0.9900
C203 H20F 0.9900
C204 N202 1.438(14)
C204 H20G 0.9900
C204 H20H 0.9900
C205 N202 1.462(13)
C205 H20I 0.9900
C205 H20J 0.9900
C206 N202 1.452(13)
C206 H20K 0.9900
C206 H20L 0.9900
C211 C214 1.623(15)
C211 H21A 0.9900
C211 H21B 0.9900
C212 C215 1.547(16)
C212 H21C 0.9900
C212 H21D 0.9900
C213 C216 1.587(15)
C213 H21E 0.9900
C213 H21F 0.9900
C214 H21E 0.9900
C214 H21F 0.9900
C215 H21G 0.9900
C215 H21H 0.9900
C216 H21I 0.9900
C216 H21J 0.9900
C301 C302 1.385(3)
C301 C307 1.452(3)
C301 C306 1.452(3)
C302 C303 1.452(3)
C302 C308 1.452(3)
C303 C304 1.385(3)
C303 C309 1.453(3)
C304 C310 1.451(3)
C304 C305 1.453(3)
C305 C306 1.385(3)
C305 C311 1.451(3)
C306 C312 1.449(3)
C307 C314 1.384(3)
C307 C313 1.451(3)
C308 C315 1.386(3)
C308 C316 1.451(3)
C309 C317 1.387(3)
C309 C316 1.452(3)
C310 C318 1.385(3)
C310 C319 1.452(3)
C311 C320 1.387(3)
C311 C319 1.449(3)
C312 C321 1.387(3)
C312 C313 1.450(3)
C313 C323 1.386(3)
C314 C315 1.449(3)
C314 C324 1.454(3)
C315 C325 1.453(3)
C316 C326 1.385(3)
C317 C318 1.450(3)
C317 C327 1.453(3)
C318 C328 1.454(3)
C319 C329 1.385(3)
C320 C321 1.448(3)
C320 C330 1.455(3)
C321 C322 1.456(3)
C322 C357 1.383(3)
C322 C356 1.450(3)
C323 C358 1.449(3)
C323 C357 1.449(3)
C324 C358 1.386(3)
C324 C359 1.447(3)
C325 C360 1.384(3)
C325 C359 1.453(3)
C326 C352 1.450(3)
C326 C360 1.451(3)
C327 C352 1.386(3)
C327 C353 1.450(3)
C328 C354 1.386(3)
C328 C353 1.448(3)
C329 C354 1.449(3)
C329 C355 1.449(3)
C330 C355 1.385(3)
C330 C356 1.450(3)
C331 C332 1.387(3)
C331 C336 1.450(3)
C331 C337 1.451(3)
C332 C333 1.451(3)
C332 C338 1.453(3)
C333 C334 1.386(3)
C333 C339 1.452(3)
C334 C340 1.450(3)
C334 C335 1.452(3)
C335 C336 1.384(3)
C335 C341 1.453(3)
C336 C342 1.453(3)
C337 C344 1.388(3)
C337 C343 1.451(3)
C338 C345 1.385(3)
C338 C346 1.452(3)
C339 C347 1.386(3)
C339 C346 1.449(3)
C340 C348 1.386(3)
C340 C349 1.452(3)
C341 C350 1.387(3)
C341 C349 1.450(3)
C342 C351 1.386(3)
C342 C343 1.451(3)
C343 C353 1.386(3)
C344 C345 1.449(3)
C344 C354 1.452(3)
C345 C355 1.454(3)
C346 C356 1.385(3)
C347 C348 1.449(3)
C347 C357 1.455(3)
C348 C358 1.451(3)
C349 C359 1.386(3)
C350 C351 1.449(3)
C350 C360 1.453(3)
C351 C352 1.452(3)
C501 C502 1.385(3)
C501 C506 1.451(3)
C501 C507 1.452(3)
C502 C503 1.452(3)
C502 C508 1.452(3)
C503 C504 1.385(3)
C503 C509 1.453(3)
C504 C510 1.452(3)
C504 C505 1.454(3)
C505 C506 1.384(3)
C505 C511 1.451(3)
C506 C512 1.449(3)
C507 C514 1.384(3)
C507 C513 1.451(3)
C508 C515 1.385(3)
C508 C516 1.451(3)
C509 C517 1.387(3)
C509 C516 1.452(3)
C510 C518 1.385(3)
C510 C519 1.452(3)
C511 C520 1.387(3)
C511 C519 1.449(3)
C512 C521 1.388(3)
C512 C513 1.450(3)
C513 C523 1.386(3)
C514 C515 1.449(3)
C514 C524 1.454(3)
C515 C525 1.453(3)
C516 C526 1.385(3)
C517 C518 1.450(3)
C517 C527 1.454(3)
C518 C528 1.455(3)
C519 C529 1.385(3)
C520 C521 1.448(3)
C520 C530 1.456(3)
C521 C522 1.456(3)
C522 C557 1.383(3)
C522 C556 1.449(3)
C523 C557 1.449(3)
C523 C558 1.449(3)
C524 C558 1.387(3)
C524 C559 1.447(3)
C525 C560 1.384(3)
C525 C559 1.453(3)
C526 C552 1.450(3)
C526 C560 1.451(3)
C527 C552 1.386(3)
C527 C553 1.450(3)
C528 C554 1.386(3)
C528 C553 1.448(3)
C529 C554 1.448(3)
C529 C555 1.449(3)
C530 C555 1.384(3)
C530 C556 1.451(3)
C531 C532 1.388(3)
C531 C536 1.450(3)
C531 C537 1.451(3)
C532 C533 1.451(3)
C532 C538 1.453(3)
C533 C534 1.386(3)
C533 C539 1.452(3)
C534 C540 1.450(3)
C534 C535 1.453(3)
C535 C536 1.384(3)
C535 C541 1.453(3)
C536 C542 1.453(3)
C537 C544 1.388(3)
C537 C543 1.451(3)
C538 C545 1.385(3)
C538 C546 1.452(3)
C539 C547 1.386(3)
C539 C546 1.449(3)
C540 C548 1.386(3)
C540 C549 1.452(3)
C541 C550 1.387(3)
C541 C549 1.450(3)
C542 C551 1.385(3)
C542 C543 1.451(3)
C543 C553 1.386(3)
C544 C545 1.449(3)
C544 C554 1.452(3)
C545 C555 1.454(3)
C546 C556 1.385(3)
C547 C548 1.450(3)
C547 C557 1.456(3)
C548 C558 1.451(3)
C549 C559 1.386(3)
C550 C551 1.449(3)
C550 C560 1.454(3)
C551 C552 1.452(3)
Cl1 C401 1.745(3)
Cl2 C402 1.745(3)
C401 C402 1.3900
C401 C406 1.3900
C402 C403 1.3900
C403 C404 1.3900
C403 H403 0.9500
C404 C405 1.3900
C404 H404 0.9500
C405 C406 1.3900
C405 H405 0.9500
C406 H406 0.9500
Cl3 C411 1.745(3)
Cl4 C412 1.746(3)
C411 C412 1.3900
C411 C416 1.3900
C412 C413 1.3900
C413 C414 1.3900
C413 H413 0.9500
C414 C415 1.3900
C414 H414 0.9500
C415 C416 1.3900
C415 H415 0.9500
C416 H416 0.9500
N421 C427 1.135(18)
C427 C426 1.446(19)
C421 C422 1.3900
C421 C426 1.3900
C421 H421 0.9500
C422 C423 1.3900
C422 H422 0.9500
C423 C424 1.3900
C423 H423 0.9500
C424 C425 1.3900
C424 H424 0.9500
C425 C426 1.3900
C425 H425 0.9500
